data_4322252
loop_
_publ_author_name
'Murray V. Baker'
'Michael R. North'
'Brian W. Skelton'
'Allan H. White'

_publ_contact_author
;
     M.V.Baker
     University of Western Australia
     Department of Chemistry
     Nedlands  6907
     Western Australia
     Australia 
;
_publ_contact_author_email mvb@chem.uwa.edu.au
_publ_contact_author_fax (61)_8_9380-1005
_publ_contact_author_phone (61)_8_9380-2576
_publ_section_title
;
 Oxidations of (R3tach)M(CO)3 Complexes [M = Cr, Mo, W; R3tach =
 1,3,5-Trialkyl-1,3,5-triazacyclohexane (R =t-Bu, Bn)]. Crystal Structures
 of (t-Bu3tach)MO3.15H2O (M = Mo, W)
;
_journal_name_full 'Inorganic Chemistry'
_journal_page_first 4515
_journal_page_last 4521
_journal_paper_doi 10.1021/ic990031z
_journal_volume 38
_journal_year 1999
_chemical_formula_analytical 'C15 H63 N3 O18 W'
_chemical_formula_structural (C15H33N3)WO3.15H2O
_chemical_formula_sum 'C15 H63 N3 O18 W'
_chemical_formula_weight 757.52
_space_group_IT_number 161
_symmetry_cell_setting trigonal
_symmetry_space_group_name_Hall 'R 3 -2"c'
_symmetry_space_group_name_H-M 'R 3 c :H'
_audit_creation_date 98-07-09
_audit_creation_method from_xtal_archive_file_using_CIFIO
_cell_angle_alpha 90.00000
_cell_angle_beta 90.00000
_cell_angle_gamma 120.0000
_cell_formula_units_Z 6
_cell_length_a 21.011(3)
_cell_length_b 21.011(3)
_cell_length_c 13.390(3)
_cell_measurement_reflns_used 5835
_cell_measurement_temperature 298
_cell_measurement_theta_max 28.0
_cell_measurement_theta_min 1.2
_cell_volume 5119.2(15)
_computing_cell_refinement 'Bruker SAINT software'
_computing_data_collection 'Bruker SMART software'
_computing_data_reduction 'Bruker SAINT software'
_computing_molecular_graphics xtal
_computing_publication_material xtal_BONDLA_CIFIO
_computing_structure_refinement xtal_CRYLSQ
_computing_structure_solution xtal
_diffrn_ambient_temperature 298
_diffrn_measurement_device 'area detector'
_diffrn_measurement_method 'omega scan'
_diffrn_radiation_detector 'CCD area detector'
_diffrn_radiation_monochromator graphite
_diffrn_radiation_source 'sealed tube'
_diffrn_radiation_type Mo-K\a
_diffrn_radiation_wavelength 0.71073
_diffrn_reflns_av_R_equivalents 0.024
_diffrn_reflns_av_sigmaI/netI .057
_diffrn_reflns_limit_h_max 0
_diffrn_reflns_limit_h_min -24
_diffrn_reflns_limit_k_max 28
_diffrn_reflns_limit_k_min 0
_diffrn_reflns_limit_l_max 18
_diffrn_reflns_limit_l_min -18
_diffrn_reflns_number 16134
_diffrn_reflns_theta_max 29.08
_diffrn_reflns_theta_min 1.94
_diffrn_standards_decay_% 0
_exptl_absorpt_coefficient_mu 3.45
_exptl_absorpt_correction_T_max 0.43
_exptl_absorpt_correction_T_min 0.30
_exptl_absorpt_correction_type multi-scan
_exptl_absorpt_process_details 'Bruker SADABS'
_exptl_crystal_colour colourless
_exptl_crystal_density_diffrn 1.474
_exptl_crystal_description block
_exptl_crystal_F_000 2352
_exptl_crystal_size_max 0.25
_exptl_crystal_size_mid 0.11
_exptl_crystal_size_min 0.11
_refine_diff_density_max .55
_refine_diff_density_min -1.105
_refine_ls_abs_structure_details Flack_xabs_refined
_refine_ls_abs_structure_Flack 0
_refine_ls_extinction_coef 2984(144)
_refine_ls_extinction_expression Eq22_p292_"Cryst._Comp."_Munksgaard_1970
_refine_ls_extinction_method Zachariasen
_refine_ls_goodness_of_fit_all 2.916
_refine_ls_goodness_of_fit_obs 3.541
_refine_ls_hydrogen_treatment noref
_refine_ls_matrix_type full
_refine_ls_number_constraints 0
_refine_ls_number_parameters 113
_refine_ls_number_reflns 985
_refine_ls_number_restraints 0
_refine_ls_R_factor_all .044
_refine_ls_R_factor_obs .022
_refine_ls_shift/esd_max .021
_refine_ls_shift/esd_mean .003
_refine_ls_structure_factor_coef F
_refine_ls_weighting_scheme sigma
_refine_ls_wR_factor_all .019
_refine_ls_wR_factor_obs .019
_reflns_d_resolution_high .731
_reflns_d_resolution_low 10.483
_reflns_limit_h_max 24
_reflns_limit_h_min 0
_reflns_limit_k_max 24
_reflns_limit_k_min 0
_reflns_limit_l_max 18
_reflns_limit_l_min 0
_reflns_number_observed 1935
_reflns_number_total 1489
_reflns_observed_criterion refl_observed_if_F____>4.000_sigma(F___)
_cod_data_source_file ic990031z_1.cif
_cod_data_source_block n3wo3
_cod_original_cell_volume 5119.2(18)
_cod_original_sg_symbol_Hall r_3_-2"c
_cod_original_sg_symbol_H-M 'R 3 c'
_cod_database_code 4322252

loop_
_symmetry_equiv_pos_as_xyz
+x,+y,+z
-y,+x-y,+z
-y,-x,1/2+z
-x+y,-x,+z
+x,+x-y,1/2+z
-x+y,+y,1/2+z
2/3+x,1/3+y,1/3+z
1/3+x,2/3+y,2/3+z
2/3-y,1/3+x-y,1/3+z
1/3-y,2/3+x-y,2/3+z
2/3-y,1/3-x,5/6+z
1/3-y,2/3-x,1/6+z
2/3-x+y,1/3-x,1/3+z
1/3-x+y,2/3-x,2/3+z
2/3+x,1/3+x-y,5/6+z
1/3+x,2/3+x-y,1/6+z
2/3-x+y,1/3+y,5/6+z
1/3-x+y,2/3+y,1/6+z

loop_
_atom_site_aniso_label
_atom_site_aniso_U_11
_atom_site_aniso_U_22
_atom_site_aniso_U_33
_atom_site_aniso_U_12
_atom_site_aniso_U_13
_atom_site_aniso_U_23
W .02909(15) .02909(15) .01809(17) .01455(7) .00000 .00000
O0 .037(3) .047(4) .032(3) .019(4) -.012(2) -.007(4)
N1 .023(4) .023(4) .023(3) .010(3) -.002(3) -.002(3)
C11 .034(6) .030(6) .042(4) .019(6) -.005(4) -.007(4)
C12 .066(7) .047(6) .085(8) .039(6) -.001(6) .013(6)
C13 .047(6) .039(6) .047(6) .026(5) -.010(5) -.002(5)
C14 .067(8) .075(9) .052(5) .051(5) -.014(7) -.034(7)
C1 .029(6) .035(4) .024(4) .010(5) -.003(4) -.008(3)
O01 .052(4) .042(4) .042(4) .015(3) .008(3) -.000(4)
O02 .045(4) .033(4) .046(4) .016(3) .006(3) .010(3)
O03 .058(4) .086(5) .053(4) .022(4) .001(3) -.028(4)
O04 .064(5) .046(4) .063(5) .023(4) -.010(3) -.018(3)
O05 .048(4) .055(4) .059(4) .032(3) -.003(3) .001(3)

loop_
_atom_site_label
_atom_site_fract_x
_atom_site_fract_y
_atom_site_fract_z
_atom_site_U_iso_or_equiv
_atom_site_thermal_displace_type
_atom_site_calc_flag
_atom_site_calc_attached_atom
W .00000 .00000 .00000 .02542(16) Uani ? ?
O0 .0886(2) .0412(3) .0496(3) .039(2) Uani ? ?
N1 .0293(4) -.0439(4) -.1447(4) .023(3) Uani ? ?
C11 .0653(4) -.0918(4) -.1529(6) .034(4) Uani ? ?
C12 .0089(6) -.1703(5) -.1208(8) .061(6) Uani ? ?
C13 .1316(5) -.0616(5) -.0858(7) .042(5) Uani ? ?
C14 .0873(6) -.0929(6) -.2623(6) .057(7) Uani ? ?
C1 -.0435(6) -.0754(3) -.1886(5) .032(3) Uani ? ?
O01 .4871(4) .4769(3) .7584(7) .049(4) Uani ? ?
O02 .2577(3) .4367(3) .2548(5) .043(3) Uani ? ?
O03 .4910(3) .4244(4) .5676(5) .072(4) Uani ? ?
O04 .3638(3) .3323(3) .4536(4) .060(4) Uani ? ?
O05 .5948(3) .6276(3) .7711(4) .051(4) Uani ? ?
H1a -.04467 -.07459 -.25642 .03900 Uiso ? ?
H1b -.07586 -.12696 -.16532 .03900 Uiso ? ?
H12a .03480 -.19970 -.12400 .08100 Uiso ? ?
H12b -.00070 -.16960 -.04990 .08100 Uiso ? ?
H12c -.03090 -.19070 -.15790 .08100 Uiso ? ?
H13a .15940 -.09040 -.10870 .06900 Uiso ? ?
H13b .16740 -.01300 -.10340 .06900 Uiso ? ?
H13c .12280 -.07110 -.02220 .06900 Uiso ? ?
H14a .11450 -.11810 -.27050 .08400 Uiso ? ?
H14b .04790 -.11400 -.30660 .08400 Uiso ? ?
H14c .12260 -.04120 -.28550 .08400 Uiso ? ?
H01a .44799 .45443 .80913 .09000 Uiso ? ?
H01b .45776 .44319 .68863 .09000 Uiso ? ?
H02a .53835 .74686 .68064 .08100 Uiso ? ?
H02b .52269 .69307 .74464 .08100 Uiso ? ?
H03a .42601 .37456 .56305 .11500 Uiso ? ?
H03b .49485 .45047 .63283 .11500 Uiso ? ?
H04a .41938 .36811 .48069 .10000 Uiso ? ?
H04b .36079 .27733 .45022 .10000 Uiso ? ?
H05a .29324 .33333 .62332 .09000 Uiso ? ?
H05b .25112 .25859 .63539 .09000 Uiso ? ?

loop_
_atom_type_symbol
_atom_type_description
_atom_type_oxidation_number
_atom_type_number_in_cell
_atom_type_scat_dispersion_real
_atom_type_scat_dispersion_imag
_atom_type_scat_source
C ? 0 90 .002 .002 Int_Tables_Vol_IV_Tables_2.2B_and_2.3.1
O ? 0 108 .008 .006 Int_Tables_Vol_IV_Tables_2.2B_and_2.3.1
N ? 0 18 .004 .003 Int_Tables_Vol_IV_Tables_2.2B_and_2.3.1
W ? 0 6 -1.421 6.872 Int_Tables_Vol_IV_Tables_2.2B_and_2.3.1
H ? 0 378 0 0 Int_Tables_Vol_IV_Tables_2.2B_and_2.3.1

loop_
_diffrn_attenuator_code
_diffrn_attenuator_scale
? ?

loop_
_geom_angle_atom_site_label_1
_geom_angle_atom_site_label_2
_geom_angle_atom_site_label_3
_geom_angle
_geom_angle_site_symmetry_1
_geom_angle_site_symmetry_2
_geom_angle_site_symmetry_3
_geom_angle_publ_flag
O0 W N1 94.8(3) . . . ?
O0 W O0 106.4(3) . . 2 ?
O0 W N1 91.0(2) . . 2 ?
O0 W O0 106.4(3) . . 4 ?
O0 W N1 146.9(2) . . 4 ?
N1 W O0 146.9(3) . . 2 ?
N1 W N1 59.0(3) . . 2 ?
N1 W O0 91.0(2) . . 4 ?
N1 W N1 59.0(3) . . 4 ?
O0 W N1 94.8(3) 2 . 2 ?
O0 W O0 106.4(3) 2 . 4 ?
O0 W N1 91.0(3) 2 . 4 ?
N1 W O0 146.9(2) 2 . 4 ?
N1 W N1 59.0(2) 2 . 4 ?
O0 W N1 94.8(2) 4 . 4 ?
W N1 C11 128.8(5) . . . ?
W N1 C1 95.2(6) . . . ?
W N1 C1 93.6(5) . . 2 ?
C11 N1 C1 114.9(6) . . . ?
C11 N1 C1 113.4(7) . . 2 ?
C1 N1 C1 107.3(7) . . 2 ?
N1 C11 C12 108.5(8) . . . ?
N1 C11 C13 109.7(7) . . . ?
N1 C11 C14 109.2(8) . . . ?
C12 C11 C13 109.8(8) . . . ?
C12 C11 C14 109.0(7) . . . ?
C13 C11 C14 110.6(8) . . . ?
C11 C12 H12a 106.5(9) . . . ?
C11 C12 H12b 108.1(8) . . . ?
C11 C12 H12c 113.6(10) . . . ?
H12a C12 H12b 103.3(11) . . . ?
H12a C12 H12c 110.6(10) . . . ?
H12b C12 H12c 113.9(11) . . . ?
C11 C13 H13a 104.0(8) . . . ?
C11 C13 H13b 111.9(10) . . . ?
C11 C13 H13c 116.1(8) . . . ?
H13a C13 H13b 100.0(9) . . . ?
H13a C13 H13c 105.3(12) . . . ?
H13b C13 H13c 116.9(10) . . . ?
C11 C14 H14a 112.6(9) . . . ?
C11 C14 H14b 114.2(10) . . . ?
C11 C14 H14c 109.9(9) . . . ?
H14a C14 H14b 107.3(11) . . . ?
H14a C14 H14c 103.8(10) . . . ?
H14b C14 H14c 108.4(10) . . . ?
N1 C1 H1a 115.4(9) . . . ?
N1 C1 H1b 111.1(9) . . . ?
N1 C1 N1 103.1(6) . . 4 ?
H1a C1 H1b 108.8(6) . . . ?
H1a C1 N1 110.6(10) . . 4 ?
H1b C1 N1 107.3(8) . . 4 ?
H01a O01 H01b 101.8(5) . . . ?
H02a O02 H02b 76.8(4) 3_664 . 3_664 ?
H03a O03 H03b 104.8(5) . . . ?
H04a O04 H04b 102.4(6) . . . ?
H05a O05 H05b 115.3(7) 16 . 16 ?

loop_
_geom_bond_atom_site_label_1
_geom_bond_atom_site_label_2
_geom_bond_distance
_geom_bond_site_symmetry_1
_geom_bond_site_symmetry_2
_geom_bond_publ_flag
W O0 1.745(4) . . ?
W N1 2.355(6) . . ?
W O0 1.745(6) . 2 ?
W N1 2.355(6) . 2 ?
W O0 1.745(4) . 4 ?
W N1 2.355(6) . 4 ?
N1 C11 1.535(11) . . ?
N1 C1 1.452(12) . . ?
N1 C1 1.510(11) . 2 ?
C11 C12 1.535(12) . . ?
C11 C13 1.507(12) . . ?
C11 C14 1.540(11) . . ?
C12 H12a 1.007(10) . . ?
C12 H12b .972(10) . . ?
C12 H12c .878(10) . . ?
C13 H13a 1.074(9) . . ?
C13 H13b .947(9) . . ?
C13 H13c .872(10) . . ?
C14 H14a .960(11) . . ?
C14 H14b .931(10) . . ?
C14 H14c 1.010(11) . . ?
C1 H1a .909(7) . . ?
C1 H1b .998(7) . . ?
O01 H01a .986(8) . . ?
O01 H01b 1.148(9) . . ?
O02 H02a 1.150(6) . 3_664 ?
O02 H02b .966(6) . 3_664 ?
O03 H03a 1.240(6) . . ?
O03 H03b 1.013(7) . . ?
O04 H04a 1.087(6) . . ?
O04 H04b 1.125(6) . . ?
O05 H05a .724(6) . 16 ?
O05 H05b .897(6) . 16 ?

loop_
_geom_contact_atom_site_label_1
_geom_contact_atom_site_label_2
_geom_contact_distance
_geom_contact_site_symmetry_1
_geom_contact_site_symmetry_2
_geom_contact_publ_flag
W C11 3.526(13) . 2 ?
W C11 3.526(8) . . ?
W C11 3.526(14) . 4 ?
W C1 2.877(7) . . ?
W C1 2.877(7) . 2 ?
W C1 2.877(9) . 4 ?
W H1b 3.2101(4) . 2 ?
W H1b 3.2101(4) . 4 ?
W H1b 3.2101(4) . . ?
O0 O0 2.795(8) . 2 ?
O0 O0 2.795(9) . 4 ?
O0 N1 3.046(8) . . ?
O0 N1 2.955(9) . 2 ?
O0 O02 2.732(7) . 11_554 ?
O0 H1a 2.620(5) . 3 ?
O0 H12b 2.703(6) . 2 ?
O0 H02a 2.208(4) . 7_444 ?
O0 H02b 2.319(5) . 7_444 ?
N1 N1 2.320(17) . 2 ?
N1 N1 2.320(17) . 4 ?
N1 C12 2.492(12) . . ?
N1 C13 2.487(12) . . ?
N1 C14 2.507(12) . . ?
N1 C1 2.780(15) . 4 ?
N1 H1a 2.018(6) . 2 ?
N1 H1a 2.017(6) . . ?
N1 H1b 2.037(7) . . ?
N1 H1b 2.043(7) . 2 ?
N1 H12b 2.706(7) . . ?
N1 H12c 2.692(7) . . ?
N1 H13b 2.695(8) . . ?
N1 H14b 2.757(6) . . ?
N1 H14c 2.701(7) . . ?
C11 C1 2.519(13) . . ?
C11 C1 2.545(19) . 2 ?
C11 H1b 2.678(8) . . ?
C11 H1b 2.613(8) . 2 ?
C11 H12a 2.062(8) . . ?
C11 H12b 2.057(8) . . ?
C11 H12c 2.051(8) . . ?
C11 H13a 2.051(8) . . ?
C11 H13b 2.057(8) . . ?
C11 H13c 2.047(8) . . ?
C11 H14a 2.104(8) . . ?
C11 H14b 2.101(8) . . ?
C11 H14c 2.110(8) . . ?
C12 C13 2.489(13) . . ?
C12 C14 2.504(14) . . ?
C12 C1 2.864(12) . . ?
C12 H1b 2.445(10) . . ?
C12 H13c 2.613(10) . . ?
C13 C14 2.505(13) . . ?
C13 H1b 2.643(9) . 2 ?
C13 H12a 2.629(9) . . ?
C13 H12b 2.607(9) . . ?
C13 H14a 2.689(10) . . ?
C14 C1 2.93(2) . 2 ?
C14 H12a 2.684(10) . . ?
C14 H12c 2.691(10) . . ?
C14 H13a 2.539(9) . . ?
C1 C1 2.387(12) . 4 ?
C1 C1 2.387(14) . 2 ?
C1 H1a 2.527(8) . 2 ?
C1 H1a 2.560(6) . 4 ?
C1 H12c 2.597(7) . . ?
C1 H14c 2.560(10) . 4 ?
O01 O02 2.801(11) . 14 ?
O01 O03 2.801(11) . . ?
O01 O04 2.903(9) . 9 ?
O01 O05 2.830(8) . . ?
O01 H14a 2.766(8) . 12_556 ?
O01 H02a 2.459(7) . 18_545 ?
O01 H03b 1.803(9) . . ?
O01 H04b 1.826(6) . 9 ?
O02 O03 2.686(9) . 15_454 ?
O02 O05 2.808(8) . 3_664 ?
O02 H01a 2.509(6) . 9_554 ?
O02 H05b 2.102(6) . 14_554 ?
O03 O04 2.836(9) . . ?
O03 H01b 1.884(6) . . ?
O03 H04a 1.800(6) . . ?
O04 O05 2.843(8) . 3_664 ?
O04 O05 2.777(8) . 15_454 ?
O04 H01a 2.199(6) . 14_554 ?
O04 H01b 2.626(6) . 14_554 ?
O04 H03a 1.866(6) . . ?
O04 H05a 2.720(6) . . ?
O04 H05a 2.327(6) . 14_554 ?
O05 H02b 2.529(6) . . ?
H1a H1a 2.3661(2) . 2 ?
H1a H1a 2.3661(4) . 4 ?
H1a H1b 1.5515(2) . . ?
H1a H14c 2.2157(3) . 4 ?
H1b H12c 1.9902(2) . . ?
H1b H13b 2.0899(3) . 4 ?
H12a H12b 1.55322(16) . . ?
H12a H12c 1.55190(19) . . ?
H12b H12c 1.5521(3) . . ?
H13a H13b 1.5507(2) . . ?
H13a H13c 1.55215(19) . . ?
H13a H14a 2.3181(4) . . ?
H13b H13c 1.55131(18) . . ?
H13b H02a 2.3197(3) . 7_444 ?
H13c H02b 2.2554(2) . 7_444 ?
H14a H14b 1.5231(2) . . ?
H14a H14c 1.5508(2) . . ?
H14a H01a 2.3306(3) . 11_553 ?
H14b H14c 1.57549(15) . . ?
H14b H02b 2.2048(2) . 11_553 ?
H01a H01b 1.6582(3) . . ?
H01a H04b 1.13438(13) . 9 ?
H01b H03a 2.0952(3) . . ?
H01b H03b 1.03429(13) . . ?
H01b H04b 1.7868(2) . 9 ?
H02a H02b 1.32215(16) . . ?
H02b H05b 1.92491(19) . 16 ?
H03a H03b 1.78942(17) . . ?
H03a H04a 1.1113(2) . . ?
H03a H04b 2.3525(3) . . ?
H04a H04b 1.7239(2) . . ?
H05a H05b 1.37317(18) . . ?

loop_
_reflns_scale_group_code
_reflns_scale_meas_F
? 7.9738
